data_2207697
loop_
_publ_author_name
'Li, Yuanxiang'

_publ_section_title
;
 Methyl 2-benzyloxy-6-(2-methyl-1,3-dioxolan-2-yl)benzoate monohydrate
;
_journal_coeditor_code WW6435
_journal_issue 12
_journal_name_full 'Acta Crystallographica Section E'
_journal_page_first o4225
_journal_page_last o4226
_journal_paper_doi 10.1107/S1600536805036676
_journal_volume 61
_journal_year 2005
_chemical_formula_iupac 'C12 H14 O5, H2 O'
_chemical_formula_moiety 'C12 H14 O5, H2 O'
_chemical_formula_sum 'C12 H16 O6'
_chemical_formula_weight 256.25
_chemical_name_systematic
;
Methyl 2-benzyloxy-6-(2-methyl-1,3-dioxolan-2-yl)benzoate monohydrate
;
_space_group_IT_number 14
_symmetry_cell_setting monoclinic
_symmetry_space_group_name_Hall '-P 2yn'
_symmetry_space_group_name_H-M 'P 1 21/n 1'
_atom_sites_solution_hydrogens geom
_atom_sites_solution_primary direct
_atom_sites_solution_secondary difmap
_audit_creation_method SHELXL-97
_cell_angle_alpha 90.00
_cell_angle_beta 109.821(2)
_cell_angle_gamma 90.00
_cell_formula_units_Z 4
_cell_length_a 8.3939(10)
_cell_length_b 15.8376(19)
_cell_length_c 9.9983(12)
_cell_measurement_reflns_used 2626
_cell_measurement_temperature 292(2)
_cell_measurement_theta_max 26.88
_cell_measurement_theta_min 2.52
_cell_volume 1250.4(3)
_computing_cell_refinement 'SAINT (Bruker, 1999)'
_computing_data_collection 'SMART (Bruker, 1997)'
_computing_data_reduction SAINT
_computing_molecular_graphics 'SHELXTL (Bruker, 2001)'
_computing_publication_material SHELXTL
_computing_structure_refinement 'SHELXL97 (Sheldrick, 1997)'
_computing_structure_solution 'SHELXS97 (Sheldrick, 1997)'
_diffrn_ambient_temperature 292(2)
_diffrn_measured_fraction_theta_full 0.995
_diffrn_measured_fraction_theta_max 0.995
_diffrn_measurement_device_type 'Bruker SMART CCD area-detector'
_diffrn_measurement_method '\f and \w'
_diffrn_radiation_monochromator graphite
_diffrn_radiation_source 'fine-focus sealed tube'
_diffrn_radiation_type 'Mo K\a'
_diffrn_radiation_wavelength 0.71073
_diffrn_reflns_av_R_equivalents 0.0219
_diffrn_reflns_av_sigmaI/netI 0.0290
_diffrn_reflns_limit_h_max 10
_diffrn_reflns_limit_h_min -10
_diffrn_reflns_limit_k_max 20
_diffrn_reflns_limit_k_min -17
_diffrn_reflns_limit_l_max 12
_diffrn_reflns_limit_l_min -9
_diffrn_reflns_number 7256
_diffrn_reflns_theta_full 27.00
_diffrn_reflns_theta_max 27.00
_diffrn_reflns_theta_min 2.52
_diffrn_standards_decay_% 0
_diffrn_standards_interval_count 0
_diffrn_standards_interval_time 0
_diffrn_standards_number 0
_exptl_absorpt_coefficient_mu 0.110
_exptl_absorpt_correction_type none
_exptl_crystal_colour colorless
_exptl_crystal_density_diffrn 1.361
_exptl_crystal_density_method 'not measured'
_exptl_crystal_description block
_exptl_crystal_F_000 544
_exptl_crystal_size_max 0.30
_exptl_crystal_size_mid 0.20
_exptl_crystal_size_min 0.20
_refine_diff_density_max 0.346
_refine_diff_density_min -0.271
_refine_ls_extinction_method none
_refine_ls_goodness_of_fit_ref 1.138
_refine_ls_hydrogen_treatment mixed
_refine_ls_matrix_type full
_refine_ls_number_parameters 174
_refine_ls_number_reflns 2718
_refine_ls_number_restraints 3
_refine_ls_restrained_S_all 1.138
_refine_ls_R_factor_all 0.0583
_refine_ls_R_factor_gt 0.0446
_refine_ls_shift/su_max 0.000
_refine_ls_shift/su_mean 0.000
_refine_ls_structure_factor_coef Fsqd
_refine_ls_weighting_details 'calc w=1/[\s^2^(Fo^2^)+(0.0916P)^2^+0.0507P] where P=(Fo^2^+2Fc^2^)/3'
_refine_ls_weighting_scheme calc
_refine_ls_wR_factor_gt 0.1319
_refine_ls_wR_factor_ref 0.1555
_reflns_number_gt 2197
_reflns_number_total 2718
_reflns_threshold_expression I>2\s(I)
_cod_data_source_file ww6435.cif
_cod_data_source_block I
_cod_depositor_comments
;
The following automatic conversions were performed:
'_symmetry_cell_setting' value 'Monoclinic' changed to 'monoclinic'
according to '/home/saulius/struct/CIF-dictionaries/cif_core.dic'
dictionary named 'cif_core.dic' version 2.4.1 from 2010-06-29.

Automatic conversion script
Id: cif_fix_enum 1527 2010-12-29 10:47:43Z saulius 

The following automatic conversions were performed:

'_symmetry_cell_setting' value 'Monoclinic' changed to 'monoclinic'
according to /home/saulius/struct/CIF-dictionaries/cif_core.dic
dictionary named 'cif_core.dic' version 2.4.1 from 2010-06-29.

Automatic conversion script
Id: cif_fix_values 1715 2011-07-08 13:25:40Z adriana 
;
_cod_original_sg_symbol_H-M 'P 21/n'
_cod_database_code 2207697
_cod_database_fobs_code 2207697

loop_
_symmetry_equiv_pos_as_xyz
'x, y, z'
'-x+1/2, y+1/2, -z+1/2'
'-x, -y, -z'
'x-1/2, -y-1/2, z-1/2'

loop_
_atom_site_label
_atom_site_fract_x
_atom_site_fract_y
_atom_site_fract_z
_atom_site_U_iso_or_equiv
_atom_site_adp_type
_atom_site_calc_flag
_atom_site_refinement_flags
_atom_site_occupancy
_atom_site_type_symbol
C1 0.4520(2) 0.13135(10) 0.74434(16) 0.0367(4) Uani d . 1 C
C2 0.5828(2) 0.18882(11) 0.79866(18) 0.0425(4) Uani d . 1 C
H2 0.6634 0.1964 0.7548 0.051 Uiso calc R 1 H
C3 0.5920(2) 0.23434(10) 0.9177(2) 0.0447(4) Uani d . 1 C
H3 0.6799 0.2726 0.9547 0.054 Uiso calc R 1 H
C4 0.4723(2) 0.22425(10) 0.98383(18) 0.0408(4) Uani d . 1 C
H4 0.4804 0.2557 1.0644 0.049 Uiso calc R 1 H
C5 0.34069(19) 0.16728(9) 0.93007(15) 0.0325(3) Uani d . 1 C
C6 0.33103(18) 0.12021(9) 0.80984(16) 0.0318(3) Uani d . 1 C
C7 0.1924(2) 0.05724(10) 0.74670(16) 0.0364(4) Uani d . 1 C
C8 0.1237(3) -0.08791(13) 0.7363(3) 0.0695(6) Uani d . 1 C
H8A 0.0410 -0.0817 0.7824 0.104 Uiso calc R 1 H
H8B 0.1792 -0.1415 0.7611 0.104 Uiso calc R 1 H
H8C 0.0687 -0.0850 0.6351 0.104 Uiso calc R 1 H
C9 0.0603(2) 0.22007(12) 0.9366(2) 0.0512(5) Uani d . 1 C
H9A 0.0087 0.2086 0.8369 0.077 Uiso calc R 1 H
H9B 0.1023 0.2769 0.9496 0.077 Uiso calc R 1 H
H9C -0.0222 0.2132 0.9828 0.077 Uiso calc R 1 H
C10 0.20513(19) 0.15945(10) 1.00040(16) 0.0359(4) Uani d . 1 C
C11 0.3438(3) 0.09715(13) 1.2127(2) 0.0573(5) Uani d . 1 C
H11A 0.3192 0.0886 1.2997 0.069 Uiso calc R 1 H
H11B 0.4656 0.0958 1.2347 0.069 Uiso calc R 1 H
C12 0.2590(3) 0.03046(12) 1.10458(19) 0.0551(5) Uani d . 1 C
H12A 0.3412 0.0009 1.0731 0.066 Uiso calc R 1 H
H12B 0.2006 -0.0102 1.1439 0.066 Uiso calc R 1 H
O1 0.43534(17) 0.08397(9) 0.62630(14) 0.0517(4) Uani d D 1 O
H1 0.521(2) 0.0829(16) 0.604(3) 0.078 Uiso d D 1 H
O2 0.24740(15) -0.02094(7) 0.78169(13) 0.0481(3) Uani d . 1 O
O3 0.05202(16) 0.07534(9) 0.66989(14) 0.0560(4) Uani d . 1 O
O4 0.27572(15) 0.17512(8) 1.14829(12) 0.0458(3) Uani d . 1 O
O5 0.14156(14) 0.07610(7) 0.98974(12) 0.0406(3) Uani d . 1 O
O6 0.70036(17) 0.06429(10) 0.53946(15) 0.0568(4) Uani d D 1 O
H6A 0.8034(15) 0.0683(17) 0.588(3) 0.085 Uiso d D 1 H
H6B 0.679(3) 0.0238(12) 0.485(2) 0.085 Uiso d D 1 H

loop_
_atom_site_aniso_label
_atom_site_aniso_U_11
_atom_site_aniso_U_22
_atom_site_aniso_U_33
_atom_site_aniso_U_12
_atom_site_aniso_U_13
_atom_site_aniso_U_23
C1 0.0373(8) 0.0380(8) 0.0354(8) 0.0003(6) 0.0132(6) 0.0008(6)
C2 0.0371(9) 0.0434(9) 0.0500(10) -0.0043(7) 0.0185(7) 0.0048(7)
C3 0.0379(9) 0.0354(8) 0.0582(10) -0.0099(7) 0.0129(8) -0.0018(7)
C4 0.0409(9) 0.0350(8) 0.0440(9) -0.0027(6) 0.0109(7) -0.0063(7)
C5 0.0309(8) 0.0301(7) 0.0343(7) 0.0035(5) 0.0082(6) 0.0018(6)
C6 0.0271(7) 0.0322(7) 0.0352(8) 0.0007(6) 0.0092(6) 0.0017(6)
C7 0.0347(8) 0.0429(9) 0.0339(8) -0.0052(6) 0.0147(7) -0.0065(6)
C8 0.0756(15) 0.0493(11) 0.0910(16) -0.0287(10) 0.0380(13) -0.0198(11)
C9 0.0415(10) 0.0569(11) 0.0545(11) 0.0148(8) 0.0152(8) 0.0026(8)
C10 0.0346(8) 0.0380(8) 0.0342(8) 0.0028(6) 0.0106(6) -0.0025(6)
C11 0.0564(12) 0.0647(12) 0.0448(10) 0.0064(9) 0.0091(9) 0.0130(9)
C12 0.0652(12) 0.0488(10) 0.0517(11) 0.0089(9) 0.0203(9) 0.0131(9)
O1 0.0462(8) 0.0682(8) 0.0489(7) -0.0131(6) 0.0270(6) -0.0178(6)
O2 0.0462(7) 0.0358(6) 0.0663(8) -0.0076(5) 0.0242(6) -0.0110(5)
O3 0.0388(7) 0.0683(9) 0.0498(7) -0.0085(6) 0.0004(6) -0.0020(6)
O4 0.0492(7) 0.0523(7) 0.0349(6) 0.0065(5) 0.0131(5) -0.0050(5)
O5 0.0379(6) 0.0414(6) 0.0441(6) -0.0021(5) 0.0159(5) 0.0014(5)
O6 0.0410(7) 0.0730(10) 0.0581(8) -0.0050(7) 0.0192(6) -0.0187(7)

loop_
_atom_type_symbol
_atom_type_description
_atom_type_scat_dispersion_real
_atom_type_scat_dispersion_imag
_atom_type_scat_source
C C 0.0033 0.0016 'International Tables Vol C Tables 4.2.6.8 and 6.1.1.4'
H H 0.0000 0.0000 'International Tables Vol C Tables 4.2.6.8 and 6.1.1.4'
O O 0.0106 0.0060 'International Tables Vol C Tables 4.2.6.8 and 6.1.1.4'

loop_
_geom_angle_atom_site_label_1
_geom_angle_atom_site_label_2
_geom_angle_atom_site_label_3
_geom_angle
O1 C1 C2 122.29(15)
O1 C1 C6 117.36(14)
C2 C1 C6 120.34(15)
C3 C2 C1 119.26(16)
C3 C2 H2 120.4
C1 C2 H2 120.4
C2 C3 C4 121.12(15)
C2 C3 H3 119.4
C4 C3 H3 119.4
C5 C4 C3 120.09(15)
C5 C4 H4 120.0
C3 C4 H4 120.0
C4 C5 C6 119.23(15)
C4 C5 C10 119.56(14)
C6 C5 C10 121.17(13)
C1 C6 C5 119.95(14)
C1 C6 C7 118.13(13)
C5 C6 C7 121.92(13)
O3 C7 O2 124.69(15)
O3 C7 C6 124.24(15)
O2 C7 C6 111.00(13)
O2 C8 H8A 109.5
O2 C8 H8B 109.5
H8A C8 H8B 109.5
O2 C8 H8C 109.5
H8A C8 H8C 109.5
H8B C8 H8C 109.5
C10 C9 H9A 109.5
C10 C9 H9B 109.5
H9A C9 H9B 109.5
C10 C9 H9C 109.5
H9A C9 H9C 109.5
H9B C9 H9C 109.5
O5 C10 O4 104.83(13)
O5 C10 C9 109.42(14)
O4 C10 C9 108.75(13)
O5 C10 C5 111.16(12)
O4 C10 C5 110.62(12)
C9 C10 C5 111.80(14)
O4 C11 C12 105.35(14)
O4 C11 H11A 110.7
C12 C11 H11A 110.7
O4 C11 H11B 110.7
C12 C11 H11B 110.7
H11A C11 H11B 108.8
O5 C12 C11 104.55(14)
O5 C12 H12A 110.8
C11 C12 H12A 110.8
O5 C12 H12B 110.8
C11 C12 H12B 110.8
H12A C12 H12B 108.9
C1 O1 H1 113.9(18)
C7 O2 C8 116.94(15)
C10 O4 C11 106.41(13)
C10 O5 C12 105.75(13)
H6A O6 H6B 113(3)

loop_
_geom_bond_atom_site_label_1
_geom_bond_atom_site_label_2
_geom_bond_distance
_geom_bond_publ_flag
C1 O1 1.365(2) yes
C1 C2 1.387(2) ?
C1 C6 1.393(2) ?
C2 C3 1.371(3) ?
C2 H2 0.9300 ?
C3 C4 1.386(3) ?
C3 H3 0.9300 ?
C4 C5 1.386(2) ?
C4 H4 0.9300 ?
C5 C6 1.393(2) ?
C5 C10 1.532(2) yes
C6 C7 1.500(2) yes
C7 O3 1.203(2) yes
C7 O2 1.326(2) yes
C8 O2 1.446(2) ?
C8 H8A 0.9600 ?
C8 H8B 0.9600 ?
C8 H8C 0.9600 ?
C9 C10 1.510(2) yes
C9 H9A 0.9600 ?
C9 H9B 0.9600 ?
C9 H9C 0.9600 ?
C10 O5 1.4142(19) ?
O4 C10 1.4158(19) yes
C11 O4 1.420(2) yes
C11 C12 1.506(3) ?
C11 H11A 0.9700 ?
C11 H11B 0.9700 ?
C12 O5 1.430(2) ?
C12 H12A 0.9700 ?
C12 H12B 0.9700 ?
O1 H1 0.821(10) ?
O6 H6A 0.839(10) ?
O6 H6B 0.823(10) ?

loop_
_geom_hbond_atom_site_label_D
_geom_hbond_atom_site_label_H
_geom_hbond_atom_site_label_A
_geom_hbond_site_symmetry_A
_geom_hbond_distance_DH
_geom_hbond_distance_HA
_geom_hbond_distance_DA
_geom_hbond_angle_DHA
_geom_hbond_publ_flag
O6 H6A O3 1_655 0.82(2) 1.970(10) 2.799(2) 170(3) yes
O6 H6B O1 3_656 0.820(10) 2.080(10) 2.877(2) 162(2) yes
O1 H1 O6 . 0.820(10) 1.850(10) 2.666(2) 171(3) yes

loop_
_geom_torsion_atom_site_label_1
_geom_torsion_atom_site_label_2
_geom_torsion_atom_site_label_3
_geom_torsion_atom_site_label_4
_geom_torsion
_geom_torsion_publ_flag
O1 C1 C2 C3 -179.97(15) ?
C6 C1 C2 C3 0.2(2) ?
C1 C2 C3 C4 -0.4(3) ?
C2 C3 C4 C5 0.1(3) ?
C3 C4 C5 C6 0.4(2) ?
C3 C4 C5 C10 -177.42(14) ?
O1 C1 C6 C5 -179.51(14) ?
C2 C1 C6 C5 0.4(2) ?
O1 C1 C6 C7 0.1(2) ?
C2 C1 C6 C7 -179.98(14) ?
C4 C5 C6 C1 -0.6(2) ?
C10 C5 C6 C1 177.14(13) ?
C4 C5 C6 C7 179.71(14) ?
C10 C5 C6 C7 -2.5(2) ?
C1 C6 C7 O3 -99.19(19) ?
C5 C6 C7 O3 80.5(2) yes
C1 C6 C7 O2 78.01(17) ?
C5 C6 C7 O2 -102.33(16) ?
C4 C5 C10 O5 -148.21(14) ?
C6 C5 C10 O5 34.01(19) yes
C4 C5 C10 O4 -32.18(19) yes
C6 C5 C10 O4 150.04(14) ?
C4 C5 C10 C9 89.18(18) yes
C6 C5 C10 C9 -88.60(17) ?
O4 C11 C12 O5 -3.2(2) ?
O3 C7 O2 C8 -7.0(2) ?
C6 C7 O2 C8 175.77(15) ?
O5 C10 O4 C11 34.29(17) ?
C9 C10 O4 C11 151.23(15) ?
C5 C10 O4 C11 -85.62(16) ?
C12 C11 O4 C10 -18.8(2) ?
O4 C10 O5 C12 -36.30(16) ?
C9 C10 O5 C12 -152.78(14) ?
C5 C10 O5 C12 83.24(15) ?
C11 C12 O5 C10 23.96(19) ?

loop_
_cod_related_entry_id
_cod_related_entry_database
_cod_related_entry_code
1 ChemSpider 21126792
